data_2242981
loop_
_publ_author_name
'Faizi, Md. Serajul Haque'
'Dege, Necmi'
'\,Ci\,cek, Ceren'
'Agar, Erbil'
'Fritsky, Igor O.'

_publ_section_title
;
 Crystal structure, DFT and MEP study of
 (<i>E</i>)-2-[(2-hydroxy-5-methoxybenzylidene)amino]benzonitrile
;
_journal_coeditor_code LH5907
_journal_issue 7
_journal_name_full 'Acta Crystallographica Section E'
_journal_page_first 987
_journal_page_last 990
_journal_paper_doi 10.1107/S2056989019008077
_journal_volume 75
_journal_year 2019
_chemical_formula_iupac 'C15 H12 N2 O2'
_chemical_formula_moiety 'C15 H12 N2 O2'
_chemical_formula_sum 'C15 H12 N2 O2'
_chemical_formula_weight 252.27
_chemical_name_systematic
;
(<i>E</i>)-2-[(2-Hydroxy-5-methoxybenzylidene)amino]benzonitrile
;
_space_group_crystal_system monoclinic
_space_group_IT_number 14
_space_group_name_Hall '-P 2yn'
_space_group_name_H-M_alt 'P 1 21/n 1'
_symmetry_space_group_name_Hall '-P 2yn'
_symmetry_space_group_name_H-M 'P 1 21/n 1'
_atom_sites_solution_hydrogens geom
_audit_creation_method SHELXL-2018/3
_cell_angle_alpha 90
_cell_angle_beta 110.264(6)
_cell_angle_gamma 90
_cell_formula_units_Z 8
_cell_length_a 14.3173(11)
_cell_length_b 13.0633(9)
_cell_length_c 14.5450(11)
_cell_measurement_reflns_used 12734
_cell_measurement_temperature 293(2)
_cell_measurement_theta_max 29.96
_cell_measurement_theta_min 1.72
_cell_volume 2552.0(3)
_computing_cell_refinement
;
X-AREA (Stoe & Cie, 2002)
;
_computing_data_collection
;
X-AREA (Stoe & Cie, 2002)
;
_computing_data_reduction
;
X-RED32 (Stoe & Cie, 2002)
;
_computing_molecular_graphics
;
ORTEP-3 for Windows (Farrugia, 2012) and Mercury (Macrae <i>et al.</i>,
2008)
;
_computing_publication_material
;
SHELXL2018 (Sheldrick, 2015b), WinGX (Farrugia, 2012) and PLATON
(Spek, 2009)
;
_computing_structure_refinement
;
SHELXL2018 (Sheldrick, 2015b)
;
_computing_structure_solution
;
SHELXT2018 (Sheldrick, 2015a)
;
_diffrn_ambient_temperature 296(2)
_diffrn_detector 'image plate (34 cm diameter)'
_diffrn_detector_area_resol_mean 6.67
_diffrn_measured_fraction_theta_full 1.000
_diffrn_measured_fraction_theta_max 1.000
_diffrn_measurement_device '2-circle goniometer'
_diffrn_measurement_device_type 'Stoe IPDS 2'
_diffrn_measurement_method 'rotation method'
_diffrn_radiation_monochromator 'plane graphite'
_diffrn_radiation_type 'Mo K\a'
_diffrn_radiation_wavelength 0.71073
_diffrn_reflns_av_R_equivalents 0.0654
_diffrn_reflns_av_unetI/netI 0.0645
_diffrn_reflns_limit_h_max 17
_diffrn_reflns_limit_h_min -17
_diffrn_reflns_limit_k_max 15
_diffrn_reflns_limit_k_min -15
_diffrn_reflns_limit_l_max 17
_diffrn_reflns_limit_l_min -17
_diffrn_reflns_number 16144
_diffrn_reflns_theta_full 25.050
_diffrn_reflns_theta_max 25.050
_diffrn_reflns_theta_min 2.158
_diffrn_source 'sealed X-ray tube, 12 x 0.4 mm long-fine focus'
_diffrn_source_current 45
_diffrn_source_power 2.25
_diffrn_source_voltage 50
_exptl_absorpt_coefficient_mu 0.089
_exptl_absorpt_correction_T_max 0.9809
_exptl_absorpt_correction_T_min 0.9444
_exptl_absorpt_correction_type integration
_exptl_absorpt_process_details
;
(X-RED32; Stoe & Cie, 2002)
;
_exptl_crystal_colour yellow
_exptl_crystal_density_diffrn 1.313
_exptl_crystal_description stick
_exptl_crystal_F_000 1056
_exptl_crystal_size_max 0.770
_exptl_crystal_size_mid 0.507
_exptl_crystal_size_min 0.280
_refine_diff_density_max 0.104
_refine_diff_density_min -0.144
_refine_ls_extinction_method none
_refine_ls_goodness_of_fit_ref 0.803
_refine_ls_hydrogen_treatment constr
_refine_ls_matrix_type full
_refine_ls_number_parameters 347
_refine_ls_number_reflns 4514
_refine_ls_number_restraints 0
_refine_ls_restrained_S_all 0.803
_refine_ls_R_factor_all 0.1342
_refine_ls_R_factor_gt 0.0429
_refine_ls_shift/su_max 0.000
_refine_ls_shift/su_mean 0.000
_refine_ls_structure_factor_coef Fsqd
_refine_ls_weighting_details 'w=1/[\s^2^(Fo^2^)+(0.0435P)^2^] where P=(Fo^2^+2Fc^2^)/3'
_refine_ls_weighting_scheme calc
_refine_ls_wR_factor_gt 0.0841
_refine_ls_wR_factor_ref 0.1064
_reflns_number_gt 1853
_reflns_number_total 4514
_reflns_threshold_expression 'I > 2\s(I)'
_cod_data_source_file lh5907sup1.cif
_cod_data_source_block I
_cod_database_code 2242981
_shelx_space_group_comment
;
The symmetry employed for this shelxl refinement is uniquely defined
by the following loop, which should always be used as a source of
symmetry information in preference to the above space-group names.
They are only intended as comments.
;

loop_
_space_group_symop_operation_xyz
'x, y, z'
'-x+1/2, y+1/2, -z+1/2'
'-x, -y, -z'
'x-1/2, -y-1/2, z-1/2'

loop_
_atom_site_type_symbol
_atom_site_label
_atom_site_fract_x
_atom_site_fract_y
_atom_site_fract_z
_atom_site_U_iso_or_equiv
_atom_site_adp_type
_atom_site_calc_flag
_atom_site_occupancy
O O4 0.58870(18) 0.47768(14) 0.30079(13) 0.0819(6) Uani d 1
H H4 0.593839 0.419694 0.323603 0.123 Uiso calc 1
O O3 0.63712(16) 0.77448(13) 0.58275(15) 0.0824(6) Uani d 1
O O1 0.35678(17) 1.13841(14) -0.08120(17) 0.0898(7) Uani d 1
N N3 0.61295(16) 0.33843(16) 0.43837(15) 0.0558(6) Uani d 1
N N1 0.37945(17) 0.70036(16) 0.05960(15) 0.0570(6) Uani d 1
O O2 0.4072(2) 0.83829(15) 0.19874(14) 0.0917(7) Uani d 1
H H2 0.409316 0.780745 0.177052 0.138 Uiso calc 1
C C22 0.61829(19) 0.51807(19) 0.47001(19) 0.0527(7) Uani d 1
C C24 0.61766(19) 0.2355(2) 0.47037(19) 0.0540(7) Uani d 1
C C23 0.62435(19) 0.4118(2) 0.49956(19) 0.0569(7) Uani d 1
H H23 0.636936 0.396297 0.565171 0.068 Uiso calc 1
C C9 0.37421(19) 0.59730(19) 0.02685(19) 0.0549(7) Uani d 1
C C8 0.3682(2) 0.7747(2) -0.0008(2) 0.0589(7) Uani d 1
H H8 0.354897 0.759991 -0.066688 0.071 Uiso calc 1
C C14 0.3677(2) 0.5226(2) 0.09280(19) 0.0587(7) Uani d 1
C C7 0.37551(19) 0.8803(2) 0.02964(19) 0.0553(7) Uani d 1
C C29 0.6146(2) 0.1611(2) 0.39996(19) 0.0581(7) Uani d 1
C C17 0.6007(2) 0.5471(2) 0.3733(2) 0.0617(7) Uani d 1
C C6 0.36283(19) 0.95656(19) -0.0412(2) 0.0612(7) Uani d 1
H H6 0.350350 0.937718 -0.105985 0.073 Uiso calc 1
N N2 0.3453(2) 0.57423(19) 0.25515(18) 0.0911(9) Uani d 1
C C20 0.6261(2) 0.6952(2) 0.5172(2) 0.0632(8) Uani d 1
C C10 0.3776(2) 0.56611(19) -0.06333(19) 0.0635(8) Uani d 1
H H10 0.381228 0.614757 -0.108635 0.076 Uiso calc 1
C C21 0.63063(19) 0.59328(19) 0.54172(19) 0.0598(7) Uani d 1
H H21 0.641935 0.574221 0.606288 0.072 Uiso calc 1
C C5 0.3684(2) 1.0581(2) -0.0173(2) 0.0662(8) Uani d 1
C C25 0.6209(2) 0.20343(19) 0.5621(2) 0.0643(8) Uani d 1
H H25 0.622114 0.251235 0.609905 0.077 Uiso calc 1
C C15 0.3572(2) 0.5527(2) 0.1837(2) 0.0652(8) Uani d 1
C C2 0.3940(2) 0.9085(2) 0.1262(2) 0.0651(8) Uani d 1
C C11 0.3755(2) 0.4634(2) -0.0860(2) 0.0708(8) Uani d 1
H H11 0.376934 0.443640 -0.146878 0.085 Uiso calc 1
C C13 0.3682(2) 0.4193(2) 0.0698(2) 0.0693(8) Uani d 1
H H13 0.366432 0.369901 0.115268 0.083 Uiso calc 1
C C19 0.6079(2) 0.7230(2) 0.4211(2) 0.0749(9) Uani d 1
H H19 0.603749 0.791933 0.404294 0.090 Uiso calc 1
C C28 0.6149(2) 0.0575(2) 0.4218(2) 0.0725(9) Uani d 1
H H28 0.612046 0.008688 0.374315 0.087 Uiso calc 1
C C26 0.6224(2) 0.0999(2) 0.5823(2) 0.0720(8) Uani d 1
H H26 0.625365 0.078738 0.644307 0.086 Uiso calc 1
C C12 0.3712(2) 0.3899(2) -0.0199(2) 0.0730(9) Uani d 1
H H12 0.370435 0.320812 -0.035801 0.088 Uiso calc 1
C C30 0.6120(3) 0.1939(2) 0.3053(2) 0.0780(10) Uani d 1
C C18 0.5957(2) 0.6504(2) 0.3502(2) 0.0773(9) Uani d 1
H H18 0.584003 0.670547 0.285793 0.093 Uiso calc 1
C C27 0.6195(2) 0.0277(2) 0.5129(2) 0.0738(9) Uani d 1
H H27 0.620696 -0.041524 0.528119 0.089 Uiso calc 1
N N4 0.6109(3) 0.2189(2) 0.2296(2) 0.1178(12) Uani d 1
C C3 0.4003(2) 1.0116(2) 0.1505(2) 0.0839(10) Uani d 1
H H3 0.413366 1.031176 0.215218 0.101 Uiso calc 1
C C4 0.3873(2) 1.0848(2) 0.0794(2) 0.0790(9) Uani d 1
H H4A 0.391329 1.153637 0.096722 0.095 Uiso calc 1
C C16 0.6543(2) 0.7483(2) 0.6815(2) 0.0889(10) Uani d 1
H H16A 0.599599 0.708154 0.685334 0.133 Uiso calc 1
H H16B 0.660293 0.809549 0.719536 0.133 Uiso calc 1
H H16C 0.714693 0.709297 0.706679 0.133 Uiso calc 1
C C1 0.3355(3) 1.1138(2) -0.1815(2) 0.0939(10) Uani d 1
H H1A 0.328552 1.175673 -0.218800 0.141 Uiso calc 1
H H1B 0.274610 1.075385 -0.205212 0.141 Uiso calc 1
H H1C 0.388875 1.073549 -0.188179 0.141 Uiso calc 1

loop_
_atom_site_aniso_label
_atom_site_aniso_U_11
_atom_site_aniso_U_22
_atom_site_aniso_U_33
_atom_site_aniso_U_12
_atom_site_aniso_U_13
_atom_site_aniso_U_23
O4 0.1348(19) 0.0579(12) 0.0586(12) 0.0127(13) 0.0407(13) 0.0018(10)
O3 0.1213(18) 0.0449(12) 0.0829(15) -0.0003(12) 0.0377(13) -0.0080(12)
O1 0.1321(19) 0.0433(12) 0.0982(17) -0.0020(12) 0.0454(15) 0.0078(12)
N3 0.0731(16) 0.0453(14) 0.0549(14) 0.0019(12) 0.0296(12) -0.0004(12)
N1 0.0792(17) 0.0386(14) 0.0591(14) 0.0006(12) 0.0315(12) 0.0003(12)
O2 0.156(2) 0.0615(14) 0.0606(13) 0.0064(15) 0.0410(14) 0.0006(11)
C22 0.0614(18) 0.0438(16) 0.0571(17) 0.0037(14) 0.0259(14) 0.0014(14)
C24 0.063(2) 0.0453(18) 0.0580(18) 0.0012(14) 0.0272(15) -0.0011(15)
C23 0.074(2) 0.0490(18) 0.0517(16) -0.0013(15) 0.0267(14) 0.0016(14)
C9 0.0687(19) 0.0421(16) 0.0589(18) 0.0007(14) 0.0286(15) -0.0004(15)
C8 0.082(2) 0.0456(17) 0.0568(17) 0.0022(15) 0.0343(16) -0.0030(15)
C14 0.0743(19) 0.0505(17) 0.0574(17) 0.0002(14) 0.0304(14) 0.0022(14)
C7 0.067(2) 0.0416(17) 0.0649(19) -0.0010(15) 0.0320(16) -0.0052(15)
C29 0.074(2) 0.0483(18) 0.0567(17) -0.0024(14) 0.0286(15) -0.0040(14)
C17 0.078(2) 0.0522(18) 0.0600(18) 0.0069(15) 0.0306(15) 0.0017(15)
C6 0.076(2) 0.0463(17) 0.0664(18) 0.0008(15) 0.0318(15) 0.0000(14)
N2 0.135(2) 0.0836(19) 0.0666(16) 0.0089(17) 0.0510(17) 0.0067(15)
C20 0.073(2) 0.0480(19) 0.072(2) 0.0020(15) 0.0300(16) -0.0031(16)
C10 0.090(2) 0.0508(18) 0.0568(17) 0.0030(16) 0.0339(16) 0.0013(14)
C21 0.078(2) 0.0442(17) 0.0616(18) 0.0010(15) 0.0300(16) 0.0015(14)
C5 0.081(2) 0.0401(18) 0.082(2) -0.0014(15) 0.0343(18) 0.0036(16)
C25 0.091(2) 0.0470(18) 0.0618(19) 0.0014(16) 0.0349(16) -0.0023(14)
C15 0.090(2) 0.0519(17) 0.0593(18) 0.0033(15) 0.0325(16) 0.0088(14)
C2 0.087(2) 0.0524(18) 0.0605(18) -0.0021(16) 0.0314(16) -0.0030(16)
C11 0.099(2) 0.0550(19) 0.0659(19) 0.0016(17) 0.0384(17) -0.0044(16)
C13 0.093(2) 0.0448(18) 0.077(2) 0.0010(16) 0.0384(17) 0.0082(15)
C19 0.103(3) 0.0473(18) 0.082(2) 0.0093(16) 0.041(2) 0.0135(17)
C28 0.094(2) 0.055(2) 0.075(2) -0.0056(17) 0.0380(18) -0.0113(17)
C26 0.097(2) 0.058(2) 0.0692(19) 0.0004(18) 0.0383(18) 0.0091(16)
C12 0.097(2) 0.0472(19) 0.082(2) -0.0035(17) 0.0399(19) -0.0055(17)
C30 0.120(3) 0.055(2) 0.069(2) -0.0126(18) 0.045(2) -0.0138(17)
C18 0.114(3) 0.059(2) 0.0673(19) 0.0143(18) 0.0419(19) 0.0152(17)
C27 0.093(2) 0.0448(19) 0.085(2) -0.0026(16) 0.0335(19) 0.0019(17)
N4 0.211(4) 0.083(2) 0.075(2) -0.029(2) 0.069(2) -0.0150(16)
C3 0.117(3) 0.060(2) 0.071(2) 0.0035(19) 0.0285(19) -0.0132(18)
C4 0.107(3) 0.0425(18) 0.086(2) -0.0008(17) 0.032(2) -0.0097(18)
C16 0.117(3) 0.070(2) 0.081(2) -0.002(2) 0.037(2) -0.0194(18)
C1 0.129(3) 0.070(2) 0.093(2) 0.007(2) 0.052(2) 0.021(2)

loop_
_atom_type_symbol
_atom_type_description
_atom_type_scat_dispersion_real
_atom_type_scat_dispersion_imag
_atom_type_scat_source
C C 0.0033 0.0016 'International Tables Vol C Tables 4.2.6.8 and 6.1.1.4'
H H 0.0000 0.0000 'International Tables Vol C Tables 4.2.6.8 and 6.1.1.4'
N N 0.0061 0.0033 'International Tables Vol C Tables 4.2.6.8 and 6.1.1.4'
O O 0.0106 0.0060 'International Tables Vol C Tables 4.2.6.8 and 6.1.1.4'

loop_
_geom_angle_atom_site_label_1
_geom_angle_atom_site_label_2
_geom_angle_atom_site_label_3
_geom_angle
C17 O4 H4 109.5
C20 O3 C16 117.3(2)
C5 O1 C1 117.1(2)
C23 N3 C24 120.2(2)
C8 N1 C9 120.6(2)
C2 O2 H2 109.5
C17 C22 C21 119.6(2)
C17 C22 C23 122.1(2)
C21 C22 C23 118.3(2)
C25 C24 C29 118.5(2)
C25 C24 N3 125.8(2)
C29 C24 N3 115.6(2)
N3 C23 C22 122.1(2)
N3 C23 H23 118.9
C22 C23 H23 118.9
C10 C9 C14 118.5(2)
C10 C9 N1 125.4(2)
C14 C9 N1 116.1(2)
N1 C8 C7 122.4(2)
N1 C8 H8 118.8
C7 C8 H8 118.8
C13 C14 C9 120.4(2)
C13 C14 C15 119.8(2)
C9 C14 C15 119.7(2)
C2 C7 C6 119.2(2)
C2 C7 C8 122.3(3)
C6 C7 C8 118.6(2)
C28 C29 C24 120.8(3)
C28 C29 C30 120.6(3)
C24 C29 C30 118.7(2)
O4 C17 C18 118.7(2)
O4 C17 C22 122.3(2)
C18 C17 C22 119.1(3)
C5 C6 C7 121.5(3)
C5 C6 H6 119.2
C7 C6 H6 119.2
C21 C20 C19 119.6(3)
C21 C20 O3 124.4(3)
C19 C20 O3 116.0(3)
C11 C10 C9 120.4(3)
C11 C10 H10 119.8
C9 C10 H10 119.8
C20 C21 C22 120.3(2)
C20 C21 H21 119.8
C22 C21 H21 119.8
C6 C5 O1 125.9(3)
C6 C5 C4 118.5(3)
O1 C5 C4 115.6(3)
C26 C25 C24 119.6(3)
C26 C25 H25 120.2
C24 C25 H25 120.2
N2 C15 C14 177.2(3)
O2 C2 C7 122.2(2)
O2 C2 C3 118.5(3)
C7 C2 C3 119.3(3)
C12 C11 C10 121.0(3)
C12 C11 H11 119.5
C10 C11 H11 119.5
C12 C13 C14 120.2(3)
C12 C13 H13 119.9
C14 C13 H13 119.9
C18 C19 C20 120.8(3)
C18 C19 H19 119.6
C20 C19 H19 119.6
C27 C28 C29 119.7(3)
C27 C28 H28 120.1
C29 C28 H28 120.1
C27 C26 C25 121.5(3)
C27 C26 H26 119.3
C25 C26 H26 119.3
C11 C12 C13 119.4(3)
C11 C12 H12 120.3
C13 C12 H12 120.3
N4 C30 C29 179.0(4)
C19 C18 C17 120.6(3)
C19 C18 H18 119.7
C17 C18 H18 119.7
C28 C27 C26 120.0(3)
C28 C27 H27 120.0
C26 C27 H27 120.0
C4 C3 C2 120.3(3)
C4 C3 H3 119.8
C2 C3 H3 119.8
C3 C4 C5 121.2(3)
C3 C4 H4A 119.4
C5 C4 H4A 119.4
O3 C16 H16A 109.5
O3 C16 H16B 109.5
H16A C16 H16B 109.5
O3 C16 H16C 109.5
H16A C16 H16C 109.5
H16B C16 H16C 109.5
O1 C1 H1A 109.5
O1 C1 H1B 109.5
H1A C1 H1B 109.5
O1 C1 H1C 109.5
H1A C1 H1C 109.5
H1B C1 H1C 109.5

loop_
_geom_bond_atom_site_label_1
_geom_bond_atom_site_label_2
_geom_bond_distance
O4 C17 1.356(3)
O4 H4 0.8200
O3 C20 1.380(3)
O3 C16 1.413(3)
O1 C5 1.373(3)
O1 C1 1.420(3)
N3 C23 1.279(3)
N3 C24 1.417(3)
N1 C8 1.282(3)
N1 C9 1.421(3)
O2 C2 1.361(3)
O2 H2 0.8200
C22 C17 1.393(3)
C22 C21 1.399(3)
C22 C23 1.447(3)
C24 C25 1.384(3)
C24 C29 1.401(3)
C23 H23 0.9300
C9 C10 1.390(3)
C9 C14 1.394(3)
C8 C7 1.442(3)
C8 H8 0.9300
C14 C13 1.392(3)
C14 C15 1.436(4)
C7 C2 1.386(3)
C7 C6 1.398(3)
C29 C28 1.390(3)
C29 C30 1.430(4)
C17 C18 1.388(3)
C6 C5 1.367(3)
C6 H6 0.9300
N2 C15 1.145(3)
C20 C21 1.374(3)
C20 C19 1.379(4)
C10 C11 1.379(3)
C10 H10 0.9300
C21 H21 0.9300
C5 C4 1.382(4)
C25 C26 1.383(3)
C25 H25 0.9300
C2 C3 1.387(4)
C11 C12 1.375(4)
C11 H11 0.9300
C13 C12 1.376(4)
C13 H13 0.9300
C19 C18 1.367(4)
C19 H19 0.9300
C28 C27 1.361(4)
C28 H28 0.9300
C26 C27 1.371(4)
C26 H26 0.9300
C12 H12 0.9300
C30 N4 1.143(3)
C18 H18 0.9300
C27 H27 0.9300
C3 C4 1.373(4)
C3 H3 0.9300
C4 H4A 0.9300
C16 H16A 0.9600
C16 H16B 0.9600
C16 H16C 0.9600
C1 H1A 0.9600
C1 H1B 0.9600
C1 H1C 0.9600

loop_
_geom_hbond_atom_site_label_D
_geom_hbond_atom_site_label_H
_geom_hbond_atom_site_label_A
_geom_hbond_site_symmetry_A
_geom_hbond_distance_DH
_geom_hbond_distance_HA
_geom_hbond_distance_DA
_geom_hbond_angle_DHA
_geom_hbond_publ_flag
O4 H4 N3 . 0.82 1.92 2.637(3) 146.1 yes
O2 H2 N1 . 0.82 1.92 2.635(3) 144.7 yes
C23 H23 N2 3_666 0.93 2.57 3.446(4) 158.2 yes
C8 H8 N4 3_665 0.93 2.60 3.444(4) 152.0 yes
C12 H12 O1 1_545 0.93 2.46 3.391(3) 176.4 yes
C27 H27 O3 1_545 0.93 2.52 3.444(3) 174.9 yes

loop_
_geom_torsion_atom_site_label_1
_geom_torsion_atom_site_label_2
_geom_torsion_atom_site_label_3
_geom_torsion_atom_site_label_4
_geom_torsion
C23 N3 C24 C25 9.1(4)
C23 N3 C24 C29 -173.6(2)
C24 N3 C23 C22 -178.8(2)
C17 C22 C23 N3 -0.7(4)
C21 C22 C23 N3 179.3(3)
C8 N1 C9 C10 13.8(4)
C8 N1 C9 C14 -167.8(3)
C9 N1 C8 C7 -178.4(2)
C10 C9 C14 C13 2.3(4)
N1 C9 C14 C13 -176.2(3)
C10 C9 C14 C15 -175.7(3)
N1 C9 C14 C15 5.8(4)
N1 C8 C7 C2 -0.8(4)
N1 C8 C7 C6 179.6(3)
C25 C24 C29 C28 0.0(4)
N3 C24 C29 C28 -177.6(3)
C25 C24 C29 C30 -179.5(3)
N3 C24 C29 C30 2.9(4)
C21 C22 C17 O4 179.6(3)
C23 C22 C17 O4 -0.4(4)
C21 C22 C17 C18 0.0(4)
C23 C22 C17 C18 179.9(3)
C2 C7 C6 C5 0.1(4)
C8 C7 C6 C5 179.7(3)
C16 O3 C20 C21 0.1(4)
C16 O3 C20 C19 179.0(3)
C14 C9 C10 C11 -0.7(4)
N1 C9 C10 C11 177.6(3)
C19 C20 C21 C22 1.0(4)
O3 C20 C21 C22 179.8(3)
C17 C22 C21 C20 -0.4(4)
C23 C22 C21 C20 179.6(3)
C7 C6 C5 O1 -179.8(3)
C7 C6 C5 C4 0.2(4)
C1 O1 C5 C6 1.1(4)
C1 O1 C5 C4 -178.9(3)
C29 C24 C25 C26 0.8(4)
N3 C24 C25 C26 178.1(3)
C6 C7 C2 O2 -180.0(3)
C8 C7 C2 O2 0.4(4)
C6 C7 C2 C3 -0.5(4)
C8 C7 C2 C3 179.9(3)
C9 C10 C11 C12 -0.8(5)
C9 C14 C13 C12 -2.5(5)
C15 C14 C13 C12 175.5(3)
C21 C20 C19 C18 -1.0(5)
O3 C20 C19 C18 -180.0(3)
C24 C29 C28 C27 -0.8(4)
C30 C29 C28 C27 178.7(3)
C24 C25 C26 C27 -0.8(5)
C10 C11 C12 C13 0.6(5)
C14 C13 C12 C11 1.1(5)
C20 C19 C18 C17 0.6(5)
O4 C17 C18 C19 -179.7(3)
C22 C17 C18 C19 0.0(5)
C29 C28 C27 C26 0.9(5)
C25 C26 C27 C28 -0.1(5)
O2 C2 C3 C4 -179.9(3)
C7 C2 C3 C4 0.7(5)
C2 C3 C4 C5 -0.4(5)
C6 C5 C4 C3 -0.1(5)
O1 C5 C4 C3 180.0(3)

_cod_database_fobs_code 2242981
